data_7204051
loop_
_publ_author_name
'John A. Schlueter'
'Brian H. Ward'
'Urs Geiser'
'Hau H. Wang'
'Aravinda M. Kini'
'James Parakka'
'Emilio Morales'
'H.-J. Koo'
'M.-H. Whangbo'
'R. W. Winter'
'J. Mohtasham'
'Gary L. Gard'

_publ_section_title
;
 Crystal structure, physical properties and electronic structure of a
 new organic conductor \b&#x2033;-(BEDT-TTF)2SF5CHFCF2SO3
;
_journal_issue 8
_journal_name_full 'J. Mater. Chem.'
_journal_page_first 2008
_journal_page_last 2013
_journal_paper_doi 10.1039/b008735l
_journal_volume 11
_journal_year 2001
_chemical_formula_moiety '2(C10 H8 S8)0.5+  (SF5CHFCF2SO3)-'
_chemical_formula_sum 'C22 H17 F8 O3 S18'
_chemical_formula_weight 1058.44
_chemical_name_systematic
;
Bis(ethylenedithio)tetrathiafulvalenium
1-pentafluorothio-1,2,2-trifluoro-ethylsulfonate (2:1)
;
_space_group_IT_number 2
_symmetry_cell_setting triclinic
_symmetry_space_group_name_Hall '-P 1'
_symmetry_space_group_name_H-M 'P -1'
_atom_sites_solution_hydrogens geom
_atom_sites_solution_primary direct
_atom_sites_solution_secondary difmap
_audit_creation_method SHELXL-97
_cell_angle_alpha 93.863(1)
_cell_angle_beta 94.543(1)
_cell_angle_gamma 103.071(1)
_cell_formula_units_Z 2
_cell_length_a 9.2233(5)
_cell_length_b 11.5932(6)
_cell_length_c 17.8088(9)
_cell_measurement_reflns_used 7010
_cell_measurement_temperature 298(2)
_cell_measurement_theta_max 28.28
_cell_measurement_theta_min 1.81
_cell_volume 1841.94(17)
_computing_cell_refinement 'SAINT  (Siemens/Bruker 1994)'
_computing_data_collection 'SMART  (Siemens/Bruker 1994)'
_computing_data_reduction 'SAINT  (Siemens/Bruker 1994)'
_computing_molecular_graphics
;
SHELXTL  5.10  (Sheldrick, 1997)  and ORTEP-II
;
_computing_structure_refinement 'SHELXTL  5.10  (Sheldrick, 1997)'
_computing_structure_solution 'SHELXTL  5.10  (Sheldrick, 1997)'
_diffrn_ambient_temperature 298(2)
_diffrn_measured_fraction_theta_full 0.882
_diffrn_measured_fraction_theta_max 0.882
_diffrn_measurement_device_type 'Siemens SMART with CCD'
_diffrn_measurement_method 'area detector \w scans'
_diffrn_radiation_monochromator graphite
_diffrn_radiation_source 'fine-focus sealed tube'
_diffrn_radiation_type MoK\a
_diffrn_radiation_wavelength 0.71073
_diffrn_reflns_av_R_equivalents 0.0321
_diffrn_reflns_av_sigmaI/netI 0.0373
_diffrn_reflns_limit_h_max 12
_diffrn_reflns_limit_h_min -12
_diffrn_reflns_limit_k_max 15
_diffrn_reflns_limit_k_min -12
_diffrn_reflns_limit_l_max 23
_diffrn_reflns_limit_l_min -23
_diffrn_reflns_number 15961
_diffrn_reflns_theta_full 28.28
_diffrn_reflns_theta_max 28.28
_diffrn_reflns_theta_min 1.81
_exptl_absorpt_coefficient_mu 1.124
_exptl_absorpt_correction_T_max 0.905
_exptl_absorpt_correction_T_min 0.649
_exptl_absorpt_correction_type integration
_exptl_crystal_colour black
_exptl_crystal_density_diffrn 1.908
_exptl_crystal_density_method 'not measured'
_exptl_crystal_description rod
_exptl_crystal_F_000 1066
_exptl_crystal_size_max 0.51
_exptl_crystal_size_mid 0.19
_exptl_crystal_size_min 0.12
_refine_diff_density_max 0.887
_refine_diff_density_min -0.811
_refine_diff_density_rms 0.093
_refine_ls_extinction_method none
_refine_ls_goodness_of_fit_ref 1.055
_refine_ls_hydrogen_treatment riding
_refine_ls_matrix_type full
_refine_ls_number_parameters 425
_refine_ls_number_reflns 8088
_refine_ls_number_restraints 0
_refine_ls_restrained_S_all 1.055
_refine_ls_R_factor_all 0.1126
_refine_ls_R_factor_gt 0.0790
_refine_ls_shift/su_max 0.150
_refine_ls_shift/su_mean 0.008
_refine_ls_structure_factor_coef Fsqd
_refine_ls_weighting_details 'calc w=1/[\s^2^(Fo^2^)+(0.0538P)^2^+7.4546P] where P=(Fo^2^+2Fc^2^)/3'
_refine_ls_weighting_scheme calc
_refine_ls_wR_factor_gt 0.1710
_refine_ls_wR_factor_ref 0.1922
_reflns_number_gt 5736
_reflns_number_total 8088
_reflns_threshold_expression >2sigma(I)
_cod_data_source_file b008735l.txt
_cod_data_source_block chfsf5RT
_cod_depositor_comments
;
The following automatic conversions were performed:
'_symmetry_cell_setting' value 'Triclinic' changed to 'triclinic'
according to '/home/saulius/struct/CIF-dictionaries/cif_core.dic'
dictionary named 'cif_core.dic' version 2.4.1 from 2010-06-29.

Automatic conversion script
Id: cif_fix_enum 1527 2010-12-29 10:47:43Z saulius 
;
_cod_original_cell_volume 1841.9(2)
_cod_original_sg_symbol_H-M P-1
_cod_database_code 7204051

loop_
_symmetry_equiv_pos_as_xyz
'x, y, z'
'-x, -y, -z'

loop_
_atom_site_label
_atom_site_type_symbol
_atom_site_fract_x
_atom_site_fract_y
_atom_site_fract_z
_atom_site_U_iso_or_equiv
_atom_site_adp_type
_atom_site_occupancy
_atom_site_symmetry_multiplicity
_atom_site_calc_flag
_atom_site_refinement_flags
_atom_site_disorder_assembly
_atom_site_disorder_group
S1 S 0.82362(17) 0.12448(12) 0.46119(7) 0.0504(4) Uani 1 1 d . . .
S2 S 0.61804(17) -0.10938(13) 0.45932(8) 0.0538(4) Uani 1 1 d . . .
S3 S 0.97221(18) 0.08697(13) 0.62789(8) 0.0530(4) Uani 1 1 d . . .
S4 S 0.77379(16) -0.15073(12) 0.61877(7) 0.0482(4) Uani 1 1 d . . .
S5 S 0.7083(2) 0.17823(15) 0.31281(9) 0.0689(5) Uani 1 1 d . . .
S6 S 0.4548(2) -0.09508(16) 0.31309(11) 0.0816(6) Uani 1 1 d . . .
S7 S 1.0926(2) 0.08483(13) 0.78670(8) 0.0608(5) Uani 1 1 d . . .
S8 S 0.84893(18) -0.19823(13) 0.77481(8) 0.0563(4) Uani 1 1 d . . .
C1 C 0.7664(6) -0.0027(5) 0.5075(3) 0.0407(11) Uani 1 1 d . . .
C2 C 0.8305(6) -0.0202(5) 0.5763(3) 0.0408(11) Uani 1 1 d . . .
C3 C 0.6944(6) 0.0792(5) 0.3818(3) 0.0434(12) Uani 1 1 d . A .
C4 C 0.5989(6) -0.0281(5) 0.3822(3) 0.0474(13) Uani 1 1 d . A .
C5 C 0.9731(6) 0.0104(5) 0.7091(3) 0.0427(12) Uani 1 1 d . B .
C6 C 0.8809(6) -0.0994(5) 0.7054(3) 0.0421(12) Uani 1 1 d . B .
C7A C 0.5426(15) 0.1196(11) 0.2515(7) 0.0588(16) Uiso 0.568(12) 1 d P A 1
H7A H 0.4594 0.1419 0.2740 0.071 Uiso 0.568(12) 1 calc PR A 1
H7B H 0.5527 0.1557 0.2041 0.071 Uiso 0.568(12) 1 calc PR A 1
C8A C 0.5066(16) -0.0129(11) 0.2353(7) 0.0588(16) Uiso 0.568(12) 1 d P A 1
H8A H 0.5933 -0.0355 0.2168 0.071 Uiso 0.568(12) 1 calc PR A 1
H8B H 0.4256 -0.0353 0.1951 0.071 Uiso 0.568(12) 1 calc PR A 1
C7B C 0.5916(19) 0.0894(15) 0.2331(9) 0.0588(16) Uiso 0.432(12) 1 d P A 2
H7C H 0.5690 0.1422 0.1961 0.071 Uiso 0.432(12) 1 calc PR A 2
H7D H 0.6478 0.0380 0.2095 0.071 Uiso 0.432(12) 1 calc PR A 2
C8B C 0.4464(19) 0.0136(14) 0.2532(9) 0.0588(16) Uiso 0.432(12) 1 d P A 2
H8C H 0.3890 -0.0242 0.2065 0.071 Uiso 0.432(12) 1 calc PR A 2
H8D H 0.3904 0.0662 0.2757 0.071 Uiso 0.432(12) 1 calc PR A 2
C9A C 1.0181(10) -0.0017(7) 0.8628(4) 0.0490(13) Uiso 0.770(11) 1 d P B 1
H9A1 H 1.0838 0.0247 0.9090 0.059 Uiso 0.770(11) 1 calc PR B 1
H9A2 H 0.9207 0.0123 0.8714 0.059 Uiso 0.770(11) 1 calc PR B 1
C10A C 1.0032(10) -0.1364(7) 0.8441(5) 0.0490(13) Uiso 0.770(11) 1 d P B 1
H10A H 0.9890 -0.1768 0.8898 0.059 Uiso 0.770(11) 1 calc PR B 1
H10B H 1.0947 -0.1490 0.8252 0.059 Uiso 0.770(11) 1 calc PR B 1
C9B C 1.092(3) -0.029(2) 0.8488(14) 0.0490(13) Uiso 0.230(11) 1 d P B 2
H9B1 H 1.1610 -0.0750 0.8322 0.059 Uiso 0.230(11) 1 calc PR B 2
H9B2 H 1.1322 0.0091 0.8986 0.059 Uiso 0.230(11) 1 calc PR B 2
C10B C 0.959(3) -0.108(2) 0.8571(15) 0.0490(13) Uiso 0.230(11) 1 d P B 2
H10C H 0.8952 -0.0636 0.8805 0.059 Uiso 0.230(11) 1 calc PR B 2
H10D H 0.9815 -0.1628 0.8930 0.059 Uiso 0.230(11) 1 calc PR B 2
S11 S 0.96772(17) 0.59352(12) 0.62313(8) 0.0516(4) Uani 1 1 d . . .
S12 S 0.77241(17) 0.35516(12) 0.61321(7) 0.0495(4) Uani 1 1 d . . .
S13 S 0.81999(17) 0.63000(12) 0.45605(7) 0.0505(4) Uani 1 1 d . . .
S14 S 0.61661(18) 0.39570(13) 0.45418(8) 0.0559(4) Uani 1 1 d . . .
S15 S 1.10164(18) 0.58555(13) 0.77866(8) 0.0555(4) Uani 1 1 d . . .
S16 S 0.86305(18) 0.30093(14) 0.76510(8) 0.0573(4) Uani 1 1 d . . .
S17 S 0.7027(2) 0.68520(14) 0.30877(8) 0.0636(5) Uani 1 1 d . . .
S18 S 0.4544(2) 0.40862(17) 0.30688(11) 0.0835(7) Uani 1 1 d . . .
C11 C 0.8274(6) 0.4865(4) 0.5711(3) 0.0409(11) Uani 1 1 d . . .
C12 C 0.7627(6) 0.5025(5) 0.5016(3) 0.0429(12) Uani 1 1 d . . .
C13 C 0.9781(6) 0.5135(4) 0.7021(3) 0.0401(11) Uani 1 1 d . C .
C14 C 0.8848(6) 0.4031(4) 0.6979(3) 0.0396(11) Uani 1 1 d . C .
C15 C 0.6905(6) 0.5843(5) 0.3769(3) 0.0430(12) Uani 1 1 d . D .
C16 C 0.5958(6) 0.4769(5) 0.3768(3) 0.0496(14) Uani 1 1 d . D .
C17A C 1.0278(9) 0.4972(6) 0.8542(4) 0.0474(13) Uiso 0.770(9) 1 d P C 1
H17A H 1.0934 0.5235 0.9005 0.057 Uiso 0.770(9) 1 calc PR C 1
H17B H 0.9302 0.5107 0.8630 0.057 Uiso 0.770(9) 1 calc PR C 1
C18A C 1.0136(9) 0.3659(7) 0.8360(4) 0.0474(13) Uiso 0.770(9) 1 d P C 1
H18A H 0.9976 0.3257 0.8817 0.057 Uiso 0.770(9) 1 calc PR C 1
H18B H 1.1065 0.3538 0.8186 0.057 Uiso 0.770(9) 1 calc PR C 1
C17B C 1.109(3) 0.471(2) 0.8377(14) 0.0474(13) Uiso 0.230(9) 1 d P C 2
H17C H 1.1660 0.4187 0.8151 0.057 Uiso 0.230(9) 1 calc PR C 2
H17D H 1.1629 0.5055 0.8860 0.057 Uiso 0.230(9) 1 calc PR C 2
C18B C 0.961(3) 0.399(2) 0.8510(14) 0.0474(13) Uiso 0.230(9) 1 d P C 2
H18C H 0.8994 0.4520 0.8667 0.057 Uiso 0.230(9) 1 calc PR C 2
H18D H 0.9735 0.3500 0.8920 0.057 Uiso 0.230(9) 1 calc PR C 2
C19A C 0.5848(16) 0.5932(13) 0.2269(8) 0.0560(16) Uiso 0.497(10) 1 d P D 1
H19A H 0.5618 0.6449 0.1893 0.067 Uiso 0.497(10) 1 calc PR D 1
H19B H 0.6407 0.5409 0.2040 0.067 Uiso 0.497(10) 1 calc PR D 1
C20A C 0.4425(15) 0.5203(12) 0.2492(7) 0.0560(16) Uiso 0.497(10) 1 d P D 1
H20A H 0.3802 0.4846 0.2033 0.067 Uiso 0.497(10) 1 calc PR D 1
H20B H 0.3909 0.5736 0.2745 0.067 Uiso 0.497(10) 1 calc PR D 1
C19B C 0.5437(16) 0.6234(12) 0.2434(8) 0.0560(16) Uiso 0.503(10) 1 d P D 2
H19C H 0.4562 0.6438 0.2624 0.067 Uiso 0.503(10) 1 calc PR D 2
H19D H 0.5581 0.6580 0.1956 0.067 Uiso 0.503(10) 1 calc PR D 2
C20B C 0.5162(15) 0.4884(11) 0.2301(7) 0.0560(16) Uiso 0.503(10) 1 d P D 2
H20C H 0.6084 0.4688 0.2171 0.067 Uiso 0.503(10) 1 calc PR D 2
H20D H 0.4424 0.4617 0.1869 0.067 Uiso 0.503(10) 1 calc PR D 2
S21 S 0.66142(18) 0.20364(15) -0.01944(10) 0.0607(4) Uani 1 1 d . . .
F1 F 0.5421(5) 0.0897(3) -0.0518(2) 0.0817(12) Uani 1 1 d . E .
F2 F 0.7896(4) 0.3115(4) 0.0109(3) 0.115(2) Uani 1 1 d . E .
F3A F 0.6398(8) 0.2618(7) -0.1014(4) 0.0805(18) Uiso 0.628(5) 1 d P E 1
F4A F 0.6824(8) 0.1554(7) 0.0558(5) 0.0817(18) Uiso 0.628(5) 1 d P E 1
F5A F 0.7780(8) 0.1460(6) -0.0546(4) 0.0727(16) Uiso 0.628(5) 1 d P E 1
C21A C 0.5338(10) 0.2963(8) 0.0184(5) 0.0418(17) Uiso 0.628(5) 1 d P E 1
H21A H 0.5595 0.3740 -0.0020 0.050 Uiso 0.628(5) 1 calc PR E 1
F6A F 0.5661(7) 0.3131(6) 0.0908(4) 0.0646(17) Uiso 0.628(5) 1 d P E 1
C22A C 0.3646(9) 0.2421(7) -0.0047(5) 0.0391(16) Uiso 0.628(5) 1 d P E 1
F7A F 0.3176(6) 0.1378(5) 0.0266(3) 0.0542(13) Uiso 0.628(5) 1 d P E 1
F8A F 0.3342(7) 0.2116(5) -0.0782(3) 0.0581(15) Uiso 0.628(5) 1 d P E 1
O1A O 0.1001(9) 0.2821(7) -0.0045(4) 0.0604(17) Uiso 0.628(5) 1 d P E 1
O3A O 0.2701(11) 0.3816(9) 0.0942(6) 0.081(2) Uiso 0.628(5) 1 d P E 1
F3B F 0.6931(14) 0.2330(11) -0.0936(7) 0.0805(18) Uiso 0.37 1 d P E 2
F4B F 0.6303(15) 0.1307(13) 0.0616(8) 0.0817(18) Uiso 0.37 1 d P E 2
F5B F 0.7924(13) 0.1239(10) -0.0186(7) 0.0727(16) Uiso 0.37 1 d P E 2
C21B C 0.5088(16) 0.2766(13) -0.0180(8) 0.0418(17) Uiso 0.37 1 d P E 2
H21B H 0.5456 0.3613 -0.0242 0.050 Uiso 0.372(5) 1 calc PR E 2
F6B F 0.3991(13) 0.2159(10) -0.0886(6) 0.0646(17) Uiso 0.37 1 d P E 2
C22B C 0.4064(15) 0.2632(12) 0.0374(8) 0.0391(16) Uiso 0.37 1 d P E 2
F7B F 0.3467(11) 0.1565(9) 0.0556(6) 0.0542(13) Uiso 0.37 1 d P E 2
F8B F 0.5136(12) 0.3087(10) 0.1013(6) 0.0581(15) Uiso 0.37 1 d P E 2
O1B O 0.1220(15) 0.2458(12) -0.0196(7) 0.0604(17) Uiso 0.37 1 d P E 2
O3B O 0.239(2) 0.3468(15) 0.1042(10) 0.081(2) Uiso 0.37 1 d P E 2
S22 S 0.24819(16) 0.34299(15) 0.01945(9) 0.0543(4) Uani 1 1 d . . .
O2 O 0.3051(5) 0.4385(4) -0.0247(4) 0.0877(17) Uani 1 1 d . E .

loop_
_atom_site_aniso_label
_atom_site_aniso_U_11
_atom_site_aniso_U_22
_atom_site_aniso_U_33
_atom_site_aniso_U_23
_atom_site_aniso_U_13
_atom_site_aniso_U_12
S1 0.0598(9) 0.0433(8) 0.0370(7) 0.0071(6) -0.0108(6) -0.0067(6)
S2 0.0610(9) 0.0468(8) 0.0412(7) 0.0118(6) -0.0144(6) -0.0093(7)
S3 0.0630(9) 0.0479(8) 0.0363(7) 0.0078(6) -0.0117(6) -0.0071(7)
S4 0.0569(8) 0.0452(8) 0.0329(6) 0.0058(5) -0.0104(6) -0.0038(6)
S5 0.0937(13) 0.0505(9) 0.0498(8) 0.0191(7) -0.0202(8) -0.0044(9)
S6 0.0816(12) 0.0654(11) 0.0728(11) 0.0211(9) -0.0462(10) -0.0210(9)
S7 0.0802(11) 0.0436(8) 0.0458(8) 0.0072(6) -0.0286(7) -0.0016(7)
S8 0.0650(9) 0.0501(8) 0.0431(7) 0.0144(6) -0.0200(7) -0.0028(7)
C1 0.042(3) 0.043(3) 0.031(2) 0.004(2) -0.001(2) 0.000(2)
C2 0.046(3) 0.045(3) 0.030(2) 0.004(2) -0.003(2) 0.008(2)
C3 0.052(3) 0.040(3) 0.035(2) 0.006(2) -0.009(2) 0.006(2)
C4 0.052(3) 0.042(3) 0.041(3) 0.010(2) -0.013(2) -0.002(2)
C5 0.049(3) 0.039(3) 0.036(3) 0.002(2) -0.012(2) 0.008(2)
C6 0.050(3) 0.044(3) 0.032(2) 0.005(2) -0.007(2) 0.015(2)
S11 0.0636(9) 0.0428(8) 0.0382(7) 0.0099(6) -0.0150(6) -0.0043(7)
S12 0.0625(9) 0.0432(7) 0.0331(6) 0.0076(5) -0.0114(6) -0.0037(6)
S13 0.0592(9) 0.0450(8) 0.0362(7) 0.0095(6) -0.0148(6) -0.0060(6)
S14 0.0663(9) 0.0463(8) 0.0415(7) 0.0118(6) -0.0154(7) -0.0105(7)
S15 0.0694(10) 0.0424(8) 0.0442(7) 0.0051(6) -0.0232(7) 0.0008(7)
S16 0.0668(10) 0.0524(9) 0.0418(7) 0.0168(6) -0.0156(7) -0.0054(7)
S17 0.0847(12) 0.0503(9) 0.0448(8) 0.0173(7) -0.0207(8) -0.0015(8)
S18 0.0875(13) 0.0670(11) 0.0682(11) 0.0170(9) -0.0463(10) -0.0246(10)
C11 0.047(3) 0.038(3) 0.032(2) 0.006(2) -0.005(2) 0.003(2)
C12 0.049(3) 0.045(3) 0.030(2) 0.006(2) -0.006(2) 0.003(2)
C13 0.048(3) 0.037(3) 0.032(2) 0.004(2) -0.005(2) 0.007(2)
C14 0.046(3) 0.041(3) 0.029(2) 0.003(2) -0.005(2) 0.007(2)
C15 0.050(3) 0.040(3) 0.033(2) 0.005(2) -0.010(2) 0.003(2)
C16 0.054(3) 0.044(3) 0.041(3) 0.007(2) -0.017(2) -0.002(3)
S21 0.0494(9) 0.0591(10) 0.0700(10) -0.0106(8) 0.0115(7) 0.0080(7)
F1 0.080(3) 0.060(2) 0.094(3) -0.008(2) 0.009(2) -0.004(2)
F2 0.050(2) 0.083(3) 0.194(5) -0.061(3) 0.001(3) 0.006(2)
S22 0.0418(8) 0.0619(9) 0.0570(9) 0.0067(7) -0.0071(6) 0.0114(7)
O2 0.056(3) 0.057(3) 0.151(5) 0.034(3) 0.002(3) 0.012(2)

loop_
_atom_type_symbol
_atom_type_description
_atom_type_scat_dispersion_real
_atom_type_scat_dispersion_imag
_atom_type_scat_source
C C 0.0033 0.0016 'International Tables Vol C Tables 4.2.6.8 and 6.1.1.4'
H H 0.0000 0.0000 'International Tables Vol C Tables 4.2.6.8 and 6.1.1.4'
O O 0.0106 0.0060 'International Tables Vol C Tables 4.2.6.8 and 6.1.1.4'
F F 0.0171 0.0103 'International Tables Vol C Tables 4.2.6.8 and 6.1.1.4'
S S 0.1246 0.1234 'International Tables Vol C Tables 4.2.6.8 and 6.1.1.4'

loop_
_geom_angle_atom_site_label_1
_geom_angle_atom_site_label_2
_geom_angle_atom_site_label_3
_geom_angle
_geom_angle_site_symmetry_1
_geom_angle_site_symmetry_3
_geom_angle_publ_flag
C1 S1 C3 96.0(2) . . ?
C4 S2 C1 95.2(2) . . ?
C2 S3 C5 95.3(2) . . ?
C2 S4 C6 95.5(2) . . ?
C3 S5 C7A 102.6(4) . . ?
C3 S5 C7B 102.3(5) . . ?
C8B S6 C4 104.2(5) . . ?
C4 S6 C8A 101.4(4) . . ?
C5 S7 C9B 102.5(8) . . ?
C5 S7 C9A 101.0(3) . . ?
C6 S8 C10A 101.6(3) . . ?
C6 S8 C10B 101.1(9) . . ?
C2 C1 S1 123.7(4) . . ?
C2 C1 S2 121.5(4) . . ?
S1 C1 S2 114.8(3) . . ?
C1 C2 S4 122.0(4) . . ?
C1 C2 S3 122.7(4) . . ?
S4 C2 S3 115.3(3) . . ?
C4 C3 S5 129.0(4) . . ?
C4 C3 S1 116.1(4) . . ?
S5 C3 S1 114.9(3) . . ?
C3 C4 S2 117.9(4) . . ?
C3 C4 S6 126.9(4) . . ?
S2 C4 S6 115.3(3) . . ?
C6 C5 S7 127.0(4) . . ?
C6 C5 S3 117.0(4) . . ?
S7 C5 S3 115.9(3) . . ?
C5 C6 S8 129.7(4) . . ?
C5 C6 S4 116.4(4) . . ?
S8 C6 S4 113.9(3) . . ?
C8A C7A S5 114.3(10) . . ?
C7A C8A S6 115.3(10) . . ?
C8B C7B S5 114.5(13) . . ?
C7B C8B S6 118.2(13) . . ?
C10A C9A S7 111.8(6) . . ?
C9A C10A S8 111.3(6) . . ?
C10B C9B S7 120(2) . . ?
C9B C10B S8 120(2) . . ?
C11 S11 C13 95.9(2) . . ?
C11 S12 C14 95.8(2) . . ?
C12 S13 C15 95.4(2) . . ?
C12 S14 C16 95.1(2) . . ?
C13 S15 C17B 103.1(8) . . ?
C13 S15 C17A 100.2(3) . . ?
C14 S16 C18A 102.5(3) . . ?
C14 S16 C18B 100.0(8) . . ?
C15 S17 C19B 103.5(5) . . ?
C15 S17 C19A 101.6(5) . . ?
C20A S18 C16 103.5(5) . . ?
C16 S18 C20B 99.8(5) . . ?
C12 C11 S11 123.5(4) . . ?
C12 C11 S12 121.4(4) . . ?
S11 C11 S12 115.0(3) . . ?
C11 C12 S14 121.7(4) . . ?
C11 C12 S13 122.7(4) . . ?
S14 C12 S13 115.6(3) . . ?
C14 C13 S15 127.3(4) . . ?
C14 C13 S11 116.4(4) . . ?
S15 C13 S11 116.2(3) . . ?
C13 C14 S16 129.1(4) . . ?
C13 C14 S12 116.6(4) . . ?
S16 C14 S12 114.3(3) . . ?
C16 C15 S17 129.1(4) . . ?
C16 C15 S13 116.4(4) . . ?
S17 C15 S13 114.5(3) . . ?
C15 C16 S18 127.0(4) . . ?
C15 C16 S14 117.4(4) . . ?
S18 C16 S14 115.6(3) . . ?
C18A C17A S15 112.6(6) . . ?
C17A C18A S16 112.7(6) . . ?
C18B C17B S15 113.9(19) . . ?
C17B C18B S16 113.0(19) . . ?
C20A C19A S17 112.3(10) . . ?
C19A C20A S18 117.6(11) . . ?
C20B C19B S17 112.1(10) . . ?
C19B C20B S18 115.6(10) . . ?
F4A S21 F5A 94.0(4) . . ?
F3B S21 F2 87.6(6) . . ?
F4A S21 F2 87.0(4) . . ?
F5A S21 F2 88.6(3) . . ?
F3B S21 F1 91.1(5) . . ?
F4A S21 F1 92.6(4) . . ?
F5A S21 F1 86.9(3) . . ?
F2 S21 F1 175.4(3) . . ?
F4A S21 F3A 178.0(4) . . ?
F5A S21 F3A 87.0(4) . . ?
F2 S21 F3A 91.4(4) . . ?
F1 S21 F3A 89.1(3) . . ?
F3B S21 F5B 89.3(6) . . ?
F2 S21 F5B 86.4(4) . . ?
F1 S21 F5B 89.2(4) . . ?
F3B S21 F4B 164.3(7) . . ?
F2 S21 F4B 101.2(5) . . ?
F1 S21 F4B 79.1(5) . . ?
F5B S21 F4B 78.5(6) . . ?
F3B S21 C21B 94.0(7) . . ?
F2 S21 C21B 98.2(5) . . ?
F1 S21 C21B 86.3(5) . . ?
F5B S21 C21B 174.5(6) . . ?
F4B S21 C21B 97.5(7) . . ?
F4A S21 C21A 91.6(4) . . ?
F5A S21 C21A 171.3(4) . . ?
F2 S21 C21A 85.0(3) . . ?
F1 S21 C21A 99.6(3) . . ?
F3A S21 C21A 87.2(4) . . ?
F6A C21A C22A 112.8(7) . . ?
F6A C21A S21 106.9(6) . . ?
C22A C21A S21 114.0(6) . . ?
F8A C22A F7A 103.4(7) . . ?
F8A C22A C21A 112.8(7) . . ?
F7A C22A C21A 111.2(7) . . ?
F8A C22A S22 106.3(6) . . ?
F7A C22A S22 109.8(6) . . ?
C21A C22A S22 112.8(6) . . ?
C22B C21B F6B 98.9(11) . . ?
C22B C21B S21 123.8(11) . . ?
F6B C21B S21 104.4(9) . . ?
F7B C22B C21B 119.2(13) . . ?
F7B C22B F8B 101.7(11) . . ?
C21B C22B F8B 96.7(11) . . ?
F7B C22B S22 107.7(9) . . ?
C21B C22B S22 113.8(10) . . ?
F8B C22B S22 117.2(9) . . ?
O3A S22 O1A 113.5(5) . . ?
O3A S22 O2 110.1(5) . . ?
O1A S22 O2 113.8(4) . . ?
O2 S22 O1B 115.8(6) . . ?
O2 S22 O3B 128.4(7) . . ?
O1B S22 O3B 109.3(8) . . ?
O3A S22 C22A 112.0(5) . . ?
O1A S22 C22A 106.3(4) . . ?
O2 S22 C22A 100.4(3) . . ?
O2 S22 C22B 106.2(5) . . ?
O1B S22 C22B 103.2(7) . . ?
O3B S22 C22B 86.0(8) . . ?

loop_
_geom_bond_atom_site_label_1
_geom_bond_atom_site_label_2
_geom_bond_distance
_geom_bond_site_symmetry_2
_geom_bond_publ_flag
S1 C1 1.736(5) . ?
S1 C3 1.745(5) . ?
S2 C4 1.737(5) . ?
S2 C1 1.745(5) . ?
S3 C2 1.737(5) . ?
S3 C5 1.748(5) . ?
S4 C2 1.730(5) . ?
S4 C6 1.755(5) . ?
S5 C3 1.730(5) . ?
S5 C7A 1.776(12) . ?
S5 C7B 1.815(15) . ?
S6 C8B 1.716(15) . ?
S6 C4 1.740(5) . ?
S6 C8A 1.770(12) . ?
S7 C5 1.743(5) . ?
S7 C9B 1.78(2) . ?
S7 C9A 1.826(8) . ?
S8 C6 1.739(5) . ?
S8 C10A 1.789(8) . ?
S8 C10B 1.83(3) . ?
C1 C2 1.366(7) . ?
C3 C4 1.353(7) . ?
C5 C6 1.355(7) . ?
C7A C8A 1.499(18) . ?
C7B C8B 1.51(2) . ?
C9A C10A 1.547(12) . ?
C9B C10B 1.38(4) . ?
S11 C11 1.732(5) . ?
S11 C13 1.745(5) . ?
S12 C11 1.733(5) . ?
S12 C14 1.743(5) . ?
S13 C12 1.732(5) . ?
S13 C15 1.743(5) . ?
S14 C12 1.728(5) . ?
S14 C16 1.742(5) . ?
S15 C13 1.739(5) . ?
S15 C17B 1.76(2) . ?
S15 C17A 1.827(7) . ?
S16 C14 1.731(5) . ?
S16 C18A 1.792(7) . ?
S16 C18B 1.88(2) . ?
S17 C15 1.734(5) . ?
S17 C19B 1.778(13) . ?
S17 C19A 1.860(13) . ?
S18 C20A 1.723(12) . ?
S18 C16 1.738(5) . ?
S18 C20B 1.762(12) . ?
C11 C12 1.374(7) . ?
C13 C14 1.364(7) . ?
C15 C16 1.350(7) . ?
C17A C18A 1.508(11) . ?
C17B C18B 1.48(4) . ?
C19A C20A 1.490(19) . ?
C19B C20B 1.527(19) . ?
S21 F3B 1.423(13) . ?
S21 F4A 1.501(9) . ?
S21 F5A 1.540(7) . ?
S21 F2 1.547(4) . ?
S21 F1 1.558(4) . ?
S21 F3A 1.665(8) . ?
S21 F5B 1.678(12) . ?
S21 F4B 1.732(14) . ?
S21 C21B 1.800(15) . ?
S21 C21A 1.896(9) . ?
C21A F6A 1.291(11) . ?
C21A C22A 1.556(12) . ?
C22A F8A 1.324(10) . ?
C22A F7A 1.361(10) . ?
C22A S22 1.811(8) . ?
C21B C22B 1.412(19) . ?
C21B F6B 1.568(18) . ?
C22B F7B 1.309(16) . ?
C22B F8B 1.433(17) . ?
C22B S22 1.914(14) . ?
S22 O1A 1.406(8) . ?
S22 O3A 1.360(11) . ?
S22 O1B 1.510(13) . ?
S22 O3B 1.517(18) . ?
S22 O2 1.428(5) . ?
